data_1547185
loop_
_publ_author_name
'Hamada Mohamed Ibrahim'
'Haider Behbehani'
'Mohamed H Elnagdi'

_publ_section_title
;
 Approaches towards the synthesis of a novel class of
 2-amino-5-arylazonicotinate, pyridazinone and pyrido[2,3-d]pyrimidine
 derivatives as potent antimicrobial agents
;
_journal_name_full 'Chemistry Central Journal'
_journal_page_first 123
_journal_paper_doi 10.1186/1752-153X-7-123
_journal_volume 7
_journal_year 2013
_chemical_formula_moiety 'C20 H16 Cl2 N4 O2'
_chemical_formula_sum 'C20 H16 Cl2 N4 O2'
_chemical_formula_weight 415.28
_space_group_IT_number 2
_symmetry_cell_setting triclinic
_symmetry_Int_Tables_number 2
_symmetry_space_group_name_Hall '-P 1'
_symmetry_space_group_name_H-M 'P -1'
_atom_sites_solution_hydrogens geom
_atom_sites_solution_primary direct
_atom_sites_solution_secondary difmap
_cell_angle_alpha 70.789(8)
_cell_angle_beta 89.602(7)
_cell_angle_gamma 85.231(7)
_cell_formula_units_Z 2
_cell_length_a 7.7965(11)
_cell_length_b 11.0035(13)
_cell_length_c 12.2289(17)
_cell_measurement_reflns_used 2881
_cell_measurement_temperature 293
_cell_measurement_theta_max 26.27
_cell_measurement_theta_min 3.04
_cell_volume 987.0(2)
_computing_cell_refinement 'CrystalClear-SM Expert 2.0 r4'
_computing_data_collection 'CrystalClear-SM Expert 2.0 r4 (Rigaku, 2009)'
_computing_data_reduction 'CrystalClear-SM Expert 2.0 r4'
_computing_molecular_graphics 'CrystalStructure 4.0'
_computing_publication_material 'CrystalStructure 4.0 (Rigaku, 2010)'
_computing_structure_refinement 'SHELXL97 (Sheldrick, 2008)'
_computing_structure_solution 'Il Milione (Burla, et al., 2007)'
_diffrn_ambient_temperature 293
_diffrn_detector_area_resol_mean 10.000
_diffrn_measured_fraction_theta_full 0.993
_diffrn_measured_fraction_theta_max 0.993
_diffrn_measurement_device_type 'Rigaku R-AXIS RAPID'
_diffrn_measurement_method \w
_diffrn_radiation_type 'Mo K\a'
_diffrn_radiation_wavelength 0.71075
_diffrn_reflns_av_R_equivalents 0.0577
_diffrn_reflns_limit_h_max 8
_diffrn_reflns_limit_h_min -9
_diffrn_reflns_limit_k_max 13
_diffrn_reflns_limit_k_min -13
_diffrn_reflns_limit_l_max 15
_diffrn_reflns_limit_l_min -15
_diffrn_reflns_number 8181
_diffrn_reflns_theta_full 26.36
_diffrn_reflns_theta_max 26.36
_diffrn_standards_interval_count .
_diffrn_standards_number 0
_exptl_absorpt_coefficient_mu 0.352
_exptl_absorpt_correction_T_max 0.986
_exptl_absorpt_correction_T_min 0.336
_exptl_absorpt_correction_type multi-scan
_exptl_absorpt_process_details 'ABSCOR (Rigaku, 1995)'
_exptl_crystal_colour Yellow
_exptl_crystal_density_diffrn 1.397
_exptl_crystal_density_method 'not measured'
_exptl_crystal_description Platelet
_exptl_crystal_F_000 428.00
_exptl_crystal_size_max 0.300
_exptl_crystal_size_mid 0.100
_exptl_crystal_size_min 0.040
_refine_diff_density_max 0.400
_refine_diff_density_min -0.380
_refine_ls_extinction_method none
_refine_ls_goodness_of_fit_ref 0.874
_refine_ls_hydrogen_treatment constr
_refine_ls_number_parameters 254
_refine_ls_number_reflns 3995
_refine_ls_number_restraints 32
_refine_ls_R_factor_gt 0.0641
_refine_ls_shift/su_max 0.000
_refine_ls_structure_factor_coef Fsqd
_refine_ls_weighting_details 'w = 1/[\s^2^(Fo^2^)+(0.1101P)^2^+0.0000P] where P=(Fo^2^+2Fc^2^)/3'
_refine_ls_weighting_scheme calc
_refine_ls_wR_factor_ref 0.2135
_reflns_number_gt 1476
_reflns_number_total 3995
_reflns_threshold_expression F^2^>2.0\s(F^2^)
_cod_data_source_file 13065_2013_670_MOESM3_ESM.cif
_cod_data_source_block III
_cod_original_cell_volume 987.0(3)
_cod_database_code 1547185

loop_
_symmetry_equiv_pos_site_id
_symmetry_equiv_pos_as_xyz
1 +X,+Y,+Z
2 -X,-Y,-Z

loop_
_atom_site_label
_atom_site_type_symbol
_atom_site_fract_x
_atom_site_fract_y
_atom_site_fract_z
_atom_site_U_iso_or_equiv
_atom_site_adp_type
_atom_site_occupancy
_atom_site_symmetry_multiplicity
_atom_site_calc_flag
_atom_site_refinement_flags
_atom_site_disorder_assembly
_atom_site_disorder_group
Cl1 Cl 0.55703(18) 0.31653(13) 0.96274(10) 0.0932(6) Uani 1.0 2 d . . .
Cl2 Cl 0.3184(3) -0.10807(13) 0.42278(14) 0.1275(7) Uani 1.0 2 d . . .
O1 O -0.1631(5) 0.8901(3) 0.0296(3) 0.0955(12) Uani 1.0 2 d . . .
O2 O -0.1090(5) 0.9113(3) 0.1999(3) 0.0874(11) Uani 1.0 2 d . . .
N1 N 0.2203(5) 0.5580(3) 0.5007(3) 0.0597(10) Uani 1.0 2 d . . .
N2 N 0.2204(5) 0.4874(3) 0.4379(3) 0.0576(9) Uani 1.0 2 d . . .
N3 N 0.0721(5) 0.5073(3) 0.1514(3) 0.0591(10) Uani 1.0 2 d . . .
N4 N -0.0518(6) 0.6697(4) -0.0034(3) 0.0823(13) Uani 1.0 2 d . . .
C1 C 0.3072(6) 0.4954(4) 0.6096(4) 0.0575(11) Uani 1.0 2 d . . .
C2 C 0.3068(6) 0.5628(4) 0.6862(4) 0.0673(12) Uani 1.0 2 d . . .
C3 C 0.3822(6) 0.5094(5) 0.7948(4) 0.0702(13) Uani 1.0 2 d . . .
C4 C 0.4620(6) 0.3866(5) 0.8264(4) 0.0655(12) Uani 1.0 2 d . . .
C5 C 0.4648(6) 0.3173(4) 0.7502(4) 0.0694(13) Uani 1.0 2 d . . .
C6 C 0.3889(6) 0.3708(4) 0.6424(4) 0.0670(13) Uani 1.0 2 d . . .
C7 C 0.1375(6) 0.5434(4) 0.3290(4) 0.0569(11) Uani 1.0 2 d . . .
C8 C 0.1323(5) 0.4636(4) 0.2603(4) 0.0544(11) Uani 1.0 2 d . . .
C9 C 0.0033(6) 0.6319(4) 0.1061(4) 0.0614(12) Uani 1.0 2 d . . .
C10 C -0.0083(6) 0.7154(4) 0.1736(4) 0.0594(11) Uani 1.0 2 d . . .
C11 C 0.0639(6) 0.6700(4) 0.2835(4) 0.0618(12) Uani 1.0 2 d . . .
C12 C 0.1882(6) 0.3229(4) 0.3039(4) 0.0550(11) Uani 1.0 2 d . . .
C13 C 0.1366(6) 0.2439(4) 0.4115(4) 0.0641(11) Uani 1.0 2 d . . .
C14 C 0.1770(7) 0.1142(4) 0.4471(4) 0.0752(13) Uani 1.0 2 d . . .
C15 C 0.2715(7) 0.0589(5) 0.3781(5) 0.0765(13) Uani 1.0 2 d . . .
C16 C 0.3236(7) 0.1342(5) 0.2713(4) 0.0781(14) Uani 1.0 2 d . . .
C17 C 0.2835(6) 0.2664(4) 0.2353(4) 0.0639(12) Uani 1.0 2 d . . .
C18 C -0.0993(7) 0.8460(4) 0.1251(4) 0.0713(13) Uani 1.0 2 d . . .
C19 C -0.2044(9) 1.0397(5) 0.1505(5) 0.114(3) Uani 1.0 2 d . . .
C20 C -0.1920(9) 1.1084(5) 0.2368(4) 0.116(2) Uani 1.0 2 d . . .
H2 H 0.2544 0.6466 0.6641 0.0808 Uiso 1.0 2 calc R . .
H3 H 0.3790 0.5559 0.8461 0.0843 Uiso 1.0 2 calc R . .
H4A H -0.0430 0.6165 -0.0416 0.0988 Uiso 1.0 2 calc R . .
H4B H -0.0964 0.7474 -0.0361 0.0988 Uiso 1.0 2 calc R . .
H5 H 0.5185 0.2339 0.7723 0.0833 Uiso 1.0 2 calc R . .
H6 H 0.3919 0.3241 0.5913 0.0804 Uiso 1.0 2 calc R . .
H11 H 0.0636 0.7244 0.3278 0.0742 Uiso 1.0 2 calc R . .
H13 H 0.0738 0.2806 0.4594 0.0769 Uiso 1.0 2 calc R . .
H14 H 0.1404 0.0627 0.5187 0.0903 Uiso 1.0 2 calc R . .
H16 H 0.3852 0.0965 0.2236 0.0937 Uiso 1.0 2 calc R . .
H17 H 0.3213 0.3177 0.1641 0.0767 Uiso 1.0 2 calc R . .
H19A H -0.3240 1.0305 0.1359 0.1367 Uiso 1.0 2 calc R . .
H19B H -0.1546 1.0881 0.0780 0.1367 Uiso 1.0 2 calc R . .
H20A H -0.2541 1.0655 0.3047 0.1387 Uiso 1.0 2 calc R . .
H20B H -0.2407 1.1960 0.2036 0.1387 Uiso 1.0 2 calc R . .
H20C H -0.0733 1.1079 0.2575 0.1387 Uiso 1.0 2 calc R . .

loop_
_atom_site_aniso_label
_atom_site_aniso_U_11
_atom_site_aniso_U_22
_atom_site_aniso_U_33
_atom_site_aniso_U_12
_atom_site_aniso_U_13
_atom_site_aniso_U_23
Cl1 0.0946(11) 0.1212(12) 0.0560(7) 0.0068(8) -0.0191(7) -0.0219(7)
Cl2 0.1785(18) 0.0637(9) 0.1337(14) 0.0245(9) -0.0170(12) -0.0314(9)
O1 0.134(4) 0.075(3) 0.069(3) 0.021(2) -0.026(3) -0.0181(18)
O2 0.119(3) 0.064(2) 0.079(2) 0.0166(18) -0.011(2) -0.0292(18)
N1 0.073(3) 0.061(2) 0.049(2) -0.0026(17) -0.0044(18) -0.0236(18)
N2 0.066(3) 0.064(3) 0.0483(19) -0.0055(17) -0.0074(17) -0.0263(18)
N3 0.078(3) 0.060(3) 0.0403(18) -0.0031(18) -0.0060(18) -0.0172(16)
N4 0.134(4) 0.063(3) 0.049(2) 0.006(3) -0.024(3) -0.0193(18)
C1 0.067(3) 0.059(3) 0.052(3) -0.003(2) -0.005(2) -0.026(2)
C2 0.080(4) 0.065(3) 0.064(3) 0.001(3) -0.009(3) -0.032(3)
C3 0.080(4) 0.082(4) 0.060(3) -0.005(3) -0.012(3) -0.038(3)
C4 0.069(4) 0.080(4) 0.044(3) -0.008(3) -0.003(3) -0.016(3)
C5 0.080(4) 0.064(3) 0.064(3) 0.006(3) -0.008(3) -0.023(3)
C6 0.077(4) 0.079(4) 0.055(3) 0.001(3) -0.013(3) -0.038(3)
C7 0.068(3) 0.062(3) 0.046(3) -0.007(2) -0.004(2) -0.024(2)
C8 0.056(3) 0.059(3) 0.051(3) -0.003(2) -0.004(2) -0.022(2)
C9 0.075(4) 0.061(3) 0.047(3) -0.004(3) -0.003(3) -0.017(2)
C10 0.072(3) 0.054(3) 0.053(3) -0.003(2) -0.004(3) -0.019(2)
C11 0.073(4) 0.061(3) 0.058(3) -0.007(3) 0.005(3) -0.027(3)
C12 0.060(3) 0.061(3) 0.047(2) -0.003(2) -0.012(2) -0.0228(19)
C13 0.086(3) 0.060(3) 0.052(3) -0.001(2) -0.007(3) -0.0255(19)
C14 0.102(4) 0.059(3) 0.062(3) 0.000(3) -0.012(3) -0.017(2)
C15 0.088(4) 0.058(3) 0.081(3) 0.011(3) -0.021(3) -0.023(3)
C16 0.085(4) 0.078(4) 0.084(3) 0.011(3) -0.005(3) -0.047(3)
C17 0.070(4) 0.074(3) 0.055(3) -0.001(3) -0.001(3) -0.033(3)
C18 0.092(4) 0.059(3) 0.066(3) 0.000(3) -0.003(3) -0.025(3)
C19 0.170(7) 0.069(4) 0.095(4) 0.036(4) -0.011(4) -0.028(3)
C20 0.164(6) 0.086(4) 0.090(4) 0.029(4) -0.024(4) -0.029(4)

loop_
_atom_type_symbol
_atom_type_description
_atom_type_scat_dispersion_real
_atom_type_scat_dispersion_imag
_atom_type_scat_source
C C 0.0033 0.0016
;
International Tables for Crystallography
(1992, Vol. C, Tables 4.2.6.8 and 6.1.1.4)
;
H H 0.0000 0.0000
;
International Tables for Crystallography
(1992, Vol. C, Table 6.1.1.4)
;
N N 0.0061 0.0033
;
International Tables for Crystallography
(1992, Vol. C, Tables 4.2.6.8 and 6.1.1.4)
;
O O 0.0106 0.0060
;
International Tables for Crystallography
(1992, Vol. C, Tables 4.2.6.8 and 6.1.1.4)
;
Cl Cl 0.1484 0.1585
;
International Tables for Crystallography
(1992, Vol. C, Tables 4.2.6.8 and 6.1.1.4)
;

loop_
_geom_angle_atom_site_label_1
_geom_angle_atom_site_label_2
_geom_angle_atom_site_label_3
_geom_angle
_geom_angle_publ_flag
_geom_angle_site_symmetry_1
_geom_angle_site_symmetry_2
_geom_angle_site_symmetry_3
C18 O2 C19 112.2(4) yes . . .
N2 N1 C1 113.0(4) yes . . .
N1 N2 C7 116.0(4) yes . . .
C8 N3 C9 119.4(4) yes . . .
N1 C1 C2 117.1(4) yes . . .
N1 C1 C6 124.0(5) yes . . .
C2 C1 C6 118.9(4) yes . . .
C1 C2 C3 121.6(4) yes . . .
C2 C3 C4 119.1(5) yes . . .
Cl1 C4 C3 120.2(4) yes . . .
Cl1 C4 C5 119.6(4) yes . . .
C3 C4 C5 120.2(4) yes . . .
C4 C5 C6 120.4(4) yes . . .
C1 C6 C5 119.8(5) yes . . .
N2 C7 C8 116.1(4) yes . . .
N2 C7 C11 125.9(5) yes . . .
C8 C7 C11 117.9(4) yes . . .
N3 C8 C7 122.5(4) yes . . .
N3 C8 C12 114.5(4) yes . . .
C7 C8 C12 123.0(4) yes . . .
N3 C9 N4 116.3(4) yes . . .
N3 C9 C10 121.2(4) yes . . .
N4 C9 C10 122.5(4) yes . . .
C9 C10 C11 118.0(4) yes . . .
C9 C10 C18 119.5(4) yes . . .
C11 C10 C18 122.5(5) yes . . .
C7 C11 C10 120.7(5) yes . . .
C8 C12 C13 121.1(4) yes . . .
C8 C12 C17 120.4(4) yes . . .
C13 C12 C17 118.4(4) yes . . .
C12 C13 C14 120.9(5) yes . . .
C13 C14 C15 120.3(4) yes . . .
Cl2 C15 C14 120.0(4) yes . . .
Cl2 C15 C16 119.7(5) yes . . .
C14 C15 C16 120.2(4) yes . . .
C15 C16 C17 119.5(5) yes . . .
C12 C17 C16 120.7(4) yes . . .
O1 C18 O2 121.9(4) yes . . .
O1 C18 C10 124.8(5) yes . . .
O2 C18 C10 113.2(4) yes . . .
O2 C19 C20 107.4(4) yes . . .
C9 N4 H4A 120.000 no . . .
C9 N4 H4B 120.004 no . . .
H4A N4 H4B 119.997 no . . .
C1 C2 H2 119.216 no . . .
C3 C2 H2 119.209 no . . .
C2 C3 H3 120.436 no . . .
C4 C3 H3 120.433 no . . .
C4 C5 H5 119.807 no . . .
C6 C5 H5 119.816 no . . .
C1 C6 H6 120.083 no . . .
C5 C6 H6 120.084 no . . .
C7 C11 H11 119.669 no . . .
C10 C11 H11 119.671 no . . .
C12 C13 H13 119.567 no . . .
C14 C13 H13 119.561 no . . .
C13 C14 H14 119.868 no . . .
C15 C14 H14 119.868 no . . .
C15 C16 H16 120.250 no . . .
C17 C16 H16 120.242 no . . .
C12 C17 H17 119.639 no . . .
C16 C17 H17 119.640 no . . .
O2 C19 H19A 110.241 no . . .
O2 C19 H19B 110.241 no . . .
C20 C19 H19A 110.239 no . . .
C20 C19 H19B 110.240 no . . .
H19A C19 H19B 108.517 no . . .
C19 C20 H20A 109.473 no . . .
C19 C20 H20B 109.471 no . . .
C19 C20 H20C 109.473 no . . .
H20A C20 H20B 109.474 no . . .
H20A C20 H20C 109.468 no . . .
H20B C20 H20C 109.468 no . . .

loop_
_geom_bond_atom_site_label_1
_geom_bond_atom_site_label_2
_geom_bond_distance
_geom_bond_publ_flag
_geom_bond_site_symmetry_1
_geom_bond_site_symmetry_2
Cl1 C4 1.732(4) yes . .
Cl2 C15 1.743(5) yes . .
O1 C18 1.201(6) yes . .
O2 C18 1.335(7) yes . .
O2 C19 1.478(6) yes . .
N1 N2 1.259(6) yes . .
N1 C1 1.427(5) yes . .
N2 C7 1.406(5) yes . .
N3 C8 1.332(5) yes . .
N3 C9 1.363(5) yes . .
N4 C9 1.327(5) yes . .
C1 C2 1.373(7) yes . .
C1 C6 1.394(6) yes . .
C2 C3 1.377(6) yes . .
C3 C4 1.371(7) yes . .
C4 C5 1.384(8) yes . .
C5 C6 1.370(6) yes . .
C7 C8 1.404(7) yes . .
C7 C11 1.394(6) yes . .
C8 C12 1.489(6) yes . .
C9 C10 1.421(7) yes . .
C10 C11 1.376(6) yes . .
C10 C18 1.481(6) yes . .
C12 C13 1.395(5) yes . .
C12 C17 1.379(7) yes . .
C13 C14 1.357(6) yes . .
C14 C15 1.372(8) yes . .
C15 C16 1.376(7) yes . .
C16 C17 1.382(7) yes . .
C19 C20 1.494(9) yes . .
N4 H4A 0.860 no . .
N4 H4B 0.860 no . .
C2 H2 0.930 no . .
C3 H3 0.930 no . .
C5 H5 0.930 no . .
C6 H6 0.930 no . .
C11 H11 0.930 no . .
C13 H13 0.930 no . .
C14 H14 0.930 no . .
C16 H16 0.930 no . .
C17 H17 0.930 no . .
C19 H19A 0.970 no . .
C19 H19B 0.970 no . .
C20 H20A 0.960 no . .
C20 H20B 0.960 no . .
C20 H20C 0.960 no . .

loop_
_geom_contact_atom_site_label_1
_geom_contact_atom_site_label_2
_geom_contact_distance
_geom_contact_publ_flag
_geom_contact_site_symmetry_1
_geom_contact_site_symmetry_2
O1 N4 2.661(6) no . .
O1 C9 2.878(5) no . .
O1 C19 2.552(7) no . .
O2 C11 2.748(5) no . .
N1 C8 3.514(6) no . .
N1 C11 2.775(5) no . .
N2 C2 3.484(7) no . .
N2 C6 2.699(5) no . .
N2 C12 2.839(6) no . .
N2 C13 2.928(6) no . .
N3 C11 2.776(7) no . .
N3 C13 3.533(5) no . .
N3 C17 2.882(5) no . .
N4 C8 3.509(5) no . .
N4 C18 2.871(7) no . .
C1 C4 2.764(6) no . .
C1 C7 3.544(6) no . .
C2 C5 2.738(6) no . .
C3 C6 2.767(8) no . .
C7 C9 2.756(6) no . .
C7 C13 3.113(6) no . .
C8 C10 2.754(6) no . .
C12 C15 2.765(6) no . .
C13 C16 2.749(7) no . .
C14 C17 2.748(6) no . .
Cl1 C9 3.571(5) no . 2_666
Cl1 C19 3.539(5) no . 1_646
O1 O1 3.562(6) no . 2_575
O1 C19 3.581(7) no . 2_575
N1 N2 3.553(5) no . 2_566
N1 C6 3.518(6) no . 2_666
N1 C7 3.503(6) no . 2_566
N2 N1 3.553(5) no . 2_566
N2 C6 3.524(6) no . 2_666
N3 N4 3.077(6) no . 2_565
N3 C2 3.544(6) no . 2_566
N4 N3 3.077(6) no . 2_565
N4 C17 3.217(6) no . 2_565
C1 C7 3.573(6) no . 2_566
C1 C11 3.557(6) no . 2_566
C2 N3 3.544(6) no . 2_566
C2 C8 3.499(6) no . 2_566
C3 C9 3.522(7) no . 2_566
C5 C7 3.560(7) no . 2_666
C5 C18 3.558(7) no . 2_566
C6 N1 3.518(6) no . 2_666
C6 N2 3.524(6) no . 2_666
C7 N1 3.503(6) no . 2_566
C7 C1 3.573(6) no . 2_566
C7 C5 3.560(7) no . 2_666
C8 C2 3.499(6) no . 2_566
C9 Cl1 3.571(5) no . 2_666
C9 C3 3.522(7) no . 2_566
C11 C1 3.557(6) no . 2_566
C17 N4 3.217(6) no . 2_565
C18 C5 3.558(7) no . 2_566
C19 Cl1 3.539(5) no . 1_464
C19 O1 3.581(7) no . 2_575
Cl1 H3 2.8010 no . .
Cl1 H5 2.7904 no . .
Cl2 H14 2.7976 no . .
Cl2 H16 2.7997 no . .
O1 H4A 3.4558 no . .
O1 H4B 2.0164 no . .
O1 H19A 2.5749 no . .
O1 H19B 2.4445 no . .
O2 H11 2.4373 no . .
O2 H20A 2.6257 no . .
O2 H20B 3.2296 no . .
O2 H20C 2.5219 no . .
N1 H2 2.5197 no . .
N1 H6 2.6856 no . .
N1 H11 2.5360 no . .
N1 H13 3.5327 no . .
N2 H6 2.4402 no . .
N2 H11 2.6995 no . .
N2 H13 2.5673 no . .
N3 H4A 2.4091 no . .
N3 H4B 3.0728 no . .
N3 H17 2.6956 no . .
C1 H3 3.2364 no . .
C1 H5 3.2319 no . .
C2 H6 3.2237 no . .
C3 H5 3.2253 no . .
C4 H2 3.2064 no . .
C4 H6 3.2294 no . .
C5 H3 3.2309 no . .
C6 H2 3.2216 no . .
C7 H13 2.8885 no . .
C8 H11 3.2407 no . .
C8 H13 2.6648 no . .
C8 H17 2.6377 no . .
C9 H11 3.2436 no . .
C10 H4A 3.1826 no . .
C10 H4B 2.5609 no . .
C12 H14 3.2323 no . .
C12 H16 3.2375 no . .
C13 H6 3.3470 no . .
C13 H17 3.2251 no . .
C14 H16 3.2221 no . .
C15 H13 3.2038 no . .
C15 H17 3.2209 no . .
C16 H14 3.2204 no . .
C17 H13 3.2223 no . .
C18 H4B 2.5416 no . .
C18 H11 2.6699 no . .
C18 H19A 2.6062 no . .
C18 H19B 2.5337 no . .
H2 H3 2.3022 no . .
H5 H6 2.2985 no . .
H6 H13 3.1212 no . .
H13 H14 2.2795 no . .
H16 H17 2.3109 no . .
H19A H20A 2.2976 no . .
H19A H20B 2.3703 no . .
H19A H20C 2.8111 no . .
H19B H20A 2.8110 no . .
H19B H20B 2.2965 no . .
H19B H20C 2.3716 no . .
Cl1 H3 3.1585 no . 2_667
Cl1 H17 3.0652 no . 1_556
Cl1 H19A 3.2259 no . 1_646
Cl1 H19B 3.1828 no . 1_646
Cl1 H20B 3.1729 no . 1_646
Cl2 H2 3.3477 no . 1_545
Cl2 H5 3.3267 no . 2_656
Cl2 H6 3.1864 no . 2_656
Cl2 H11 3.2774 no . 1_545
Cl2 H20A 3.5413 no . 2_566
O1 H16 3.5130 no . 2_565
O1 H19B 2.7873 no . 2_575
O2 H14 3.5516 no . 2_566
N1 H6 3.4256 no . 2_666
N1 H13 2.9209 no . 2_566
N3 H2 3.5437 no . 2_566
N3 H4A 2.2283 no . 2_565
N3 H4B 3.5198 no . 2_565
N4 H4A 3.0406 no . 2_565
N4 H17 2.8504 no . 2_565
N4 H19B 3.1010 no . 2_575
N4 H20B 3.3884 no . 2_575
N4 H20C 3.4564 no . 2_575
C2 H13 3.4853 no . 2_566
C2 H20B 3.3532 no . 2_576
C3 H17 3.2549 no . 2_666
C3 H20B 3.3426 no . 2_576
C8 H2 3.3530 no . 2_566
C8 H4A 3.1765 no . 2_565
C9 H4A 3.0758 no . 2_565
C9 H19B 3.4575 no . 2_575
C10 H19B 3.4316 no . 2_575
C11 H5 3.4998 no . 2_666
C11 H13 3.5094 no . 2_566
C12 H2 3.4709 no . 2_566
C12 H4A 3.2454 no . 2_565
C12 H20C 3.4324 no . 1_545
C13 H2 3.2086 no . 2_566
C13 H20C 3.2823 no . 1_545
C14 H14 3.2155 no . 2_556
C14 H20A 3.0591 no . 2_566
C14 H20C 3.0636 no . 1_545
C15 H20C 2.9973 no . 1_545
C16 H4B 3.2140 no . 2_565
C16 H19A 3.5000 no . 1_645
C16 H20A 3.3144 no . 1_645
C16 H20B 3.5588 no . 1_645
C16 H20C 3.1425 no . 1_545
C17 H3 3.3579 no . 2_666
C17 H4A 2.9050 no . 2_565
C17 H4B 2.9018 no . 2_565
C17 H20C 3.3675 no . 1_545
C18 H5 3.5670 no . 2_566
C18 H19B 3.0976 no . 2_575
C19 H4B 3.4137 no . 2_575
C19 H16 3.3792 no . 1_465
C20 H2 3.3009 no . 2_576
C20 H4B 3.3985 no . 2_575
C20 H14 2.9726 no . 2_566
C20 H16 3.3166 no . 1_465
H2 Cl2 3.3477 no . 1_565
H2 N3 3.5437 no . 2_566
H2 C8 3.3530 no . 2_566
H2 C12 3.4709 no . 2_566
H2 C13 3.2086 no . 2_566
H2 C20 3.3009 no . 2_576
H2 H13 2.8958 no . 2_566
H2 H20A 3.3130 no . 2_576
H2 H20B 2.7274 no . 2_576
H2 H20C 3.3559 no . 2_576
H3 Cl1 3.1585 no . 2_667
H3 C17 3.3579 no . 2_666
H3 H17 2.7985 no . 2_666
H3 H20B 2.7225 no . 2_576
H4A N3 2.2283 no . 2_565
H4A N4 3.0406 no . 2_565
H4A C8 3.1765 no . 2_565
H4A C9 3.0758 no . 2_565
H4A C12 3.2454 no . 2_565
H4A C17 2.9050 no . 2_565
H4A H4A 2.4625 no . 2_565
H4A H17 2.5580 no . 2_565
H4A H20B 3.3291 no . 2_575
H4A H20C 3.4850 no . 2_575
H4B N3 3.5198 no . 2_565
H4B C16 3.2140 no . 2_565
H4B C17 2.9018 no . 2_565
H4B C19 3.4137 no . 2_575
H4B C20 3.3985 no . 2_575
H4B H16 3.1811 no . 2_565
H4B H17 2.6506 no . 2_565
H4B H19B 2.7072 no . 2_575
H4B H20B 3.2935 no . 2_575
H4B H20C 3.0131 no . 2_575
H5 Cl2 3.3267 no . 2_656
H5 C11 3.4998 no . 2_666
H5 C18 3.5670 no . 2_566
H5 H11 3.4849 no . 2_666
H5 H19A 3.2535 no . 2_566
H6 Cl2 3.1864 no . 2_656
H6 N1 3.4256 no . 2_666
H11 Cl2 3.2774 no . 1_565
H11 H5 3.4849 no . 2_666
H11 H13 2.7930 no . 2_566
H13 N1 2.9209 no . 2_566
H13 C2 3.4853 no . 2_566
H13 C11 3.5094 no . 2_566
H13 H2 2.8958 no . 2_566
H13 H11 2.7930 no . 2_566
H14 O2 3.5516 no . 2_566
H14 C14 3.2155 no . 2_556
H14 C20 2.9726 no . 2_566
H14 H14 2.7995 no . 2_556
H14 H20A 2.2919 no . 2_566
H14 H20C 3.4812 no . 1_545
H14 H20C 2.8379 no . 2_566
H16 O1 3.5130 no . 2_565
H16 C19 3.3792 no . 1_645
H16 C20 3.3166 no . 1_645
H16 H4B 3.1811 no . 2_565
H16 H19A 2.6498 no . 1_645
H16 H20A 2.9438 no . 1_645
H16 H20B 3.1798 no . 1_645
H16 H20C 3.5926 no . 1_545
H17 Cl1 3.0652 no . 1_554
H17 N4 2.8504 no . 2_565
H17 C3 3.2549 no . 2_666
H17 H3 2.7985 no . 2_666
H17 H4A 2.5580 no . 2_565
H17 H4B 2.6506 no . 2_565
H17 H20B 3.5392 no . 1_645
H19A Cl1 3.2259 no . 1_464
H19A C16 3.5000 no . 1_465
H19A H5 3.2535 no . 2_566
H19A H16 2.6498 no . 1_465
H19B Cl1 3.1828 no . 1_464
H19B O1 2.7873 no . 2_575
H19B N4 3.1010 no . 2_575
H19B C9 3.4575 no . 2_575
H19B C10 3.4316 no . 2_575
H19B C18 3.0976 no . 2_575
H19B H4B 2.7072 no . 2_575
H20A Cl2 3.5413 no . 2_566
H20A C14 3.0591 no . 2_566
H20A C16 3.3144 no . 1_465
H20A H2 3.3130 no . 2_576
H20A H14 2.2919 no . 2_566
H20A H16 2.9438 no . 1_465
H20B Cl1 3.1729 no . 1_464
H20B N4 3.3884 no . 2_575
H20B C2 3.3532 no . 2_576
H20B C3 3.3426 no . 2_576
H20B C16 3.5588 no . 1_465
H20B H2 2.7274 no . 2_576
H20B H3 2.7225 no . 2_576
H20B H4A 3.3291 no . 2_575
H20B H4B 3.2935 no . 2_575
H20B H16 3.1798 no . 1_465
H20B H17 3.5392 no . 1_465
H20C N4 3.4564 no . 2_575
H20C C12 3.4324 no . 1_565
H20C C13 3.2823 no . 1_565
H20C C14 3.0636 no . 1_565
H20C C15 2.9973 no . 1_565
H20C C16 3.1425 no . 1_565
H20C C17 3.3675 no . 1_565
H20C H2 3.3559 no . 2_576
H20C H4A 3.4850 no . 2_575
H20C H4B 3.0131 no . 2_575
H20C H14 3.4812 no . 1_565
H20C H14 2.8379 no . 2_566
H20C H16 3.5926 no . 1_565

loop_
_geom_hbond_atom_site_label_D
_geom_hbond_atom_site_label_H
_geom_hbond_atom_site_label_A
_geom_hbond_site_symmetry_D
_geom_hbond_site_symmetry_H
_geom_hbond_site_symmetry_A
_geom_hbond_distance_DA
_geom_hbond_distance_DH
_geom_hbond_distance_HA
_geom_hbond_angle_DHA
_geom_hbond_publ_flag
N4 H4A N3 . . 2_565 3.077(6) 0.860 2.228 169.0 no
N4 H4B O1 . . . 2.661(6) 0.860 2.016 131.1 no

loop_
_geom_torsion_atom_site_label_1
_geom_torsion_atom_site_label_2
_geom_torsion_atom_site_label_3
_geom_torsion_atom_site_label_4
_geom_torsion
_geom_torsion_publ_flag
_geom_torsion_site_symmetry_1
_geom_torsion_site_symmetry_2
_geom_torsion_site_symmetry_3
_geom_torsion_site_symmetry_4
C18 O2 C19 C20 -174.5(4) no . . . .
C19 O2 C18 O1 -0.2(7) no . . . .
C19 O2 C18 C10 -178.4(4) no . . . .
N2 N1 C1 C2 -177.0(3) no . . . .
N2 N1 C1 C6 2.0(6) no . . . .
C1 N1 N2 C7 -179.7(3) no . . . .
N1 N2 C7 C8 -178.0(3) no . . . .
N1 N2 C7 C11 3.2(6) no . . . .
C8 N3 C9 N4 179.0(4) no . . . .
C8 N3 C9 C10 -1.2(6) no . . . .
C9 N3 C8 C7 -4.0(6) no . . . .
C9 N3 C8 C12 174.2(4) no . . . .
N1 C1 C2 C3 177.9(4) no . . . .
N1 C1 C6 C5 -178.1(4) no . . . .
C2 C1 C6 C5 0.9(6) no . . . .
C6 C1 C2 C3 -1.2(7) no . . . .
C1 C2 C3 C4 1.1(7) no . . . .
C2 C3 C4 Cl1 -179.7(4) no . . . .
C2 C3 C4 C5 -0.7(7) no . . . .
Cl1 C4 C5 C6 179.4(3) no . . . .
C3 C4 C5 C6 0.4(7) no . . . .
C4 C5 C6 C1 -0.5(7) no . . . .
N2 C7 C8 N3 -173.7(4) no . . . .
N2 C7 C8 C12 8.3(6) no . . . .
N2 C7 C11 C10 177.5(4) no . . . .
C8 C7 C11 C10 -1.2(6) no . . . .
C11 C7 C8 N3 5.2(6) no . . . .
C11 C7 C8 C12 -172.8(4) no . . . .
N3 C8 C12 C13 -132.4(4) no . . . .
N3 C8 C12 C17 43.5(5) no . . . .
C7 C8 C12 C13 45.8(6) no . . . .
C7 C8 C12 C17 -138.3(4) no . . . .
N3 C9 C10 C11 4.9(6) no . . . .
N3 C9 C10 C18 -174.0(4) no . . . .
N4 C9 C10 C11 -175.3(4) no . . . .
N4 C9 C10 C18 5.8(7) no . . . .
C9 C10 C11 C7 -3.5(6) no . . . .
C9 C10 C18 O1 -1.7(7) no . . . .
C9 C10 C18 O2 176.4(4) no . . . .
C11 C10 C18 O1 179.4(5) no . . . .
C11 C10 C18 O2 -2.4(7) no . . . .
C18 C10 C11 C7 175.3(4) no . . . .
C8 C12 C13 C14 175.0(4) no . . . .
C8 C12 C17 C16 -174.5(4) no . . . .
C13 C12 C17 C16 1.4(7) no . . . .
C17 C12 C13 C14 -1.0(7) no . . . .
C12 C13 C14 C15 0.8(7) no . . . .
C13 C14 C15 Cl2 -178.4(4) no . . . .
C13 C14 C15 C16 -1.1(8) no . . . .
Cl2 C15 C16 C17 178.9(4) no . . . .
C14 C15 C16 C17 1.6(8) no . . . .
C15 C16 C17 C12 -1.7(8) no . . . .
